data_7211090
loop_
_publ_author_name
'Ma, Yun-Sheng'
'Cai, Wang-Shui'
'Chen, Bin'
'Chang, Jian-Yu'
'Tang, Xiao-Yan'
'Yuan, Rong-Xin'

_publ_section_title
;
 Four coordination clusters using fluorenyl and carbazyl phosphonates as
 ligands
;
_journal_issue 37
_journal_name_full CrystEngComm
_journal_page_first 7615
_journal_paper_doi 10.1039/c3ce41212a
_journal_volume 15
_journal_year 2013
_chemical_formula_moiety 'C90 H86 Co4 N6 O18 P4'
_chemical_formula_sum 'C90 H86 Co4 N6 O18 P4'
_chemical_formula_weight 1899.25
_chemical_name_systematic
;
?
;
_space_group_IT_number 14
_symmetry_cell_setting monoclinic
_symmetry_space_group_name_Hall '-P 2ybc'
_symmetry_space_group_name_H-M 'P 1 21/c 1'
_atom_sites_solution_hydrogens geom
_atom_sites_solution_primary direct
_atom_sites_solution_secondary difmap
_audit_creation_method SHELXL-97
_cell_angle_alpha 90.00
_cell_angle_beta 123.08(2)
_cell_angle_gamma 90.00
_cell_formula_units_Z 2
_cell_length_a 12.201(6)
_cell_length_b 23.969(12)
_cell_length_c 18.375(6)
_cell_measurement_temperature 293(2)
_cell_volume 4503(4)
_computing_cell_refinement CrystalClear
_computing_data_collection 'CrystalClear (Rigaku, 2005)'
_computing_data_reduction CrystalClear
_computing_molecular_graphics 'Bruker SHELXTL/PC (Sheldrick, 1999)'
_computing_publication_material 'Bruker SHELXTL/PC and PLATON (Spek, 2003)'
_computing_structure_refinement 'SHELXL-97 (Sheldrick, 2008)'
_computing_structure_solution 'SHELXS-97 (Sheldrick, 2008)'
_diffrn_ambient_temperature 293(2)
_diffrn_measured_fraction_theta_full 0.978
_diffrn_measured_fraction_theta_max 0.978
_diffrn_radiation_monochromator graphite
_diffrn_radiation_source 'fine-focus sealed tube'
_diffrn_radiation_type MoK\a
_diffrn_radiation_wavelength 0.71073
_diffrn_reflns_av_R_equivalents 0.1031
_diffrn_reflns_av_sigmaI/netI 0.0862
_diffrn_reflns_limit_h_max 13
_diffrn_reflns_limit_h_min -14
_diffrn_reflns_limit_k_max 28
_diffrn_reflns_limit_k_min -28
_diffrn_reflns_limit_l_max 21
_diffrn_reflns_limit_l_min -21
_diffrn_reflns_number 28298
_diffrn_reflns_theta_full 25.00
_diffrn_reflns_theta_max 25.00
_diffrn_reflns_theta_min 2.62
_exptl_absorpt_coefficient_mu 0.865
_exptl_absorpt_correction_T_max 0.9185
_exptl_absorpt_correction_T_min 0.8460
_exptl_absorpt_correction_type multi-scan
_exptl_absorpt_process_details 'CrystalClear (Rigaku, 2005)'
_exptl_crystal_density_diffrn 1.401
_exptl_crystal_density_method 'not measured'
_exptl_crystal_F_000 1960
_exptl_crystal_size_max 0.20
_exptl_crystal_size_mid 0.15
_exptl_crystal_size_min 0.10
_refine_diff_density_max 0.571
_refine_diff_density_min -0.411
_refine_diff_density_rms 0.072
_refine_ls_extinction_method none
_refine_ls_goodness_of_fit_ref 1.016
_refine_ls_hydrogen_treatment mixed
_refine_ls_matrix_type full
_refine_ls_number_parameters 559
_refine_ls_number_reflns 7760
_refine_ls_number_restraints 3
_refine_ls_restrained_S_all 1.016
_refine_ls_R_factor_all 0.0748
_refine_ls_R_factor_gt 0.0505
_refine_ls_shift/su_max 0.003
_refine_ls_shift/su_mean 0.000
_refine_ls_structure_factor_coef Fsqd
_refine_ls_weighting_details 'calc w=1/[\s^2^(Fo^2^)+(0.0377P)^2^+0.0000P] where P=(Fo^2^+2Fc^2^)/3'
_refine_ls_weighting_scheme calc
_refine_ls_wR_factor_gt 0.1098
_refine_ls_wR_factor_ref 0.1224
_reflns_number_gt 5414
_reflns_number_total 7760
_reflns_threshold_expression >2sigma(I)
_cod_data_source_file c3ce41212a.txt
_cod_data_source_block co
_cod_original_cell_volume 4503(3)
_cod_original_sg_symbol_H-M 'P 21/c'
_cod_database_code 7211090

loop_
_symmetry_equiv_pos_as_xyz
'x, y, z'
'-x, y+1/2, -z+1/2'
'-x, -y, -z'
'x, -y-1/2, z-1/2'

loop_
_atom_site_label
_atom_site_type_symbol
_atom_site_fract_x
_atom_site_fract_y
_atom_site_fract_z
_atom_site_U_iso_or_equiv
_atom_site_adp_type
_atom_site_occupancy
_atom_site_symmetry_multiplicity
_atom_site_calc_flag
_atom_site_refinement_flags
Co1 Co 0.53790(5) 0.896652(19) 0.61703(3) 0.03611(15) Uani 1 1 d .
Co2 Co 0.23837(5) 1.08742(2) 0.49262(3) 0.03901(16) Uani 1 1 d .
P1 P 0.48613(10) 1.02436(4) 0.65798(6) 0.0337(2) Uani 1 1 d .
P2 P 0.55695(11) 0.81955(4) 0.47388(7) 0.0415(3) Uani 1 1 d .
O1 O 0.3450(2) 1.03034(10) 0.57918(14) 0.0382(6) Uani 1 1 d .
O2 O 0.5245(2) 0.96393(9) 0.67983(15) 0.0382(6) Uani 1 1 d .
O3 O 0.5817(2) 1.05788(10) 0.64598(15) 0.0404(6) Uani 1 1 d .
O4 O 0.5508(3) 0.82919(10) 0.55216(16) 0.0471(7) Uani 1 1 d .
O5 O 0.4339(3) 0.84196(11) 0.38979(17) 0.0529(7) Uani 1 1 d .
H5A H 0.4250 0.8752 0.3740 0.079 Uiso 1 1 d R
O6 O 0.6817(3) 0.83978(10) 0.48269(17) 0.0486(7) Uani 1 1 d .
O7 O 0.3170(3) 1.06352(10) 0.39907(16) 0.0420(6) Uani 1 1 d .
O8 O 0.1247(3) 1.05088(13) 0.37760(17) 0.0559(8) Uani 1 1 d .
O9 O 0.3877(3) 0.93663(11) 0.49520(16) 0.0436(6) Uani 1 1 d D
H9A H 0.374(4) 0.9672(11) 0.513(2) 0.065 Uiso 1 1 d D
H9B H 0.410(4) 0.9337(16) 0.459(2) 0.065 Uiso 1 1 d D
N1 N 0.6877(3) 0.86051(13) 0.7409(2) 0.0467(8) Uani 1 1 d .
N2 N 0.3948(3) 0.85027(13) 0.6306(2) 0.0441(8) Uani 1 1 d .
N3 N 0.0903(3) 1.10458(13) 0.5138(2) 0.0424(8) Uani 1 1 d .
C1 C 0.3995(4) 1.02262(15) 0.7696(2) 0.0381(9) Uani 1 1 d .
C2 C 0.2658(4) 1.01936(17) 0.7201(3) 0.0473(10) Uani 1 1 d .
H2 H 0.2184 1.0374 0.6667 0.057 Uiso 1 1 calc R
C3 C 0.2016(5) 0.9889(2) 0.7503(3) 0.0635(13) Uani 1 1 d .
H3 H 0.1108 0.9870 0.7171 0.076 Uiso 1 1 calc R
C4 C 0.2712(6) 0.9615(2) 0.8288(3) 0.0737(15) Uani 1 1 d .
H4 H 0.2269 0.9409 0.8480 0.088 Uiso 1 1 calc R
C5 C 0.4060(6) 0.96425(19) 0.8793(3) 0.0692(14) Uani 1 1 d .
H5 H 0.4525 0.9458 0.9325 0.083 Uiso 1 1 calc R
C6 C 0.4716(4) 0.99480(16) 0.8502(2) 0.0481(10) Uani 1 1 d .
C7 C 0.6094(4) 1.00793(18) 0.8908(2) 0.0508(11) Uani 1 1 d .
C8 C 0.7181(6) 0.9926(2) 0.9718(3) 0.0818(17) Uani 1 1 d .
H8 H 0.7095 0.9685 1.0081 0.098 Uiso 1 1 calc R
C9 C 0.8372(7) 1.0141(3) 0.9963(4) 0.100(2) Uani 1 1 d .
H9 H 0.9100 1.0047 1.0504 0.120 Uiso 1 1 calc R
C10 C 0.8528(5) 1.0488(3) 0.9437(4) 0.090(2) Uani 1 1 d .
H10 H 0.9354 1.0627 0.9626 0.108 Uiso 1 1 calc R
C11 C 0.7452(5) 1.0640(2) 0.8612(3) 0.0692(14) Uani 1 1 d .
H11 H 0.7555 1.0874 0.8250 0.083 Uiso 1 1 calc R
C12 C 0.6236(4) 1.04303(17) 0.8357(2) 0.0467(10) Uani 1 1 d .
C13 C 0.4903(4) 1.05461(14) 0.7525(2) 0.0358(8) Uani 1 1 d .
C14 C 0.4602(4) 1.11757(16) 0.7385(3) 0.0491(10) Uani 1 1 d .
H14A H 0.3776 1.1233 0.6848 0.074 Uiso 1 1 calc R
H14B H 0.5278 1.1363 0.7362 0.074 Uiso 1 1 calc R
H14C H 0.4565 1.1323 0.7857 0.074 Uiso 1 1 calc R
C15 C 0.4279(5) 0.71826(16) 0.4413(3) 0.0521(11) Uani 1 1 d .
C16 C 0.2980(5) 0.73046(19) 0.3814(3) 0.0648(13) Uani 1 1 d .
H16 H 0.2747 0.7586 0.3407 0.078 Uiso 1 1 calc R
C17 C 0.2019(6) 0.6998(2) 0.3831(4) 0.0857(17) Uani 1 1 d .
H17 H 0.1139 0.7077 0.3435 0.103 Uiso 1 1 calc R
C18 C 0.2370(7) 0.6582(2) 0.4428(5) 0.093(2) Uani 1 1 d .
H18 H 0.1718 0.6383 0.4430 0.112 Uiso 1 1 calc R
C19 C 0.3650(7) 0.6450(2) 0.5022(4) 0.0811(18) Uani 1 1 d .
H19 H 0.3873 0.6164 0.5422 0.097 Uiso 1 1 calc R
C20 C 0.4609(6) 0.67575(18) 0.5011(3) 0.0619(13) Uani 1 1 d .
C21 C 0.6027(6) 0.67132(17) 0.5532(3) 0.0656(14) Uani 1 1 d .
C22 C 0.6892(8) 0.6337(2) 0.6199(4) 0.0908(19) Uani 1 1 d .
H22 H 0.6557 0.6057 0.6375 0.109 Uiso 1 1 calc R
C23 C 0.8195(8) 0.6384(3) 0.6580(4) 0.104(2) Uani 1 1 d .
H23 H 0.8745 0.6130 0.7008 0.125 Uiso 1 1 calc R
C24 C 0.8737(6) 0.6803(3) 0.6349(4) 0.0928(18) Uani 1 1 d .
H24 H 0.9640 0.6837 0.6636 0.111 Uiso 1 1 calc R
C25 C 0.7903(6) 0.7177(2) 0.5674(3) 0.0687(14) Uani 1 1 d .
H25 H 0.8250 0.7452 0.5499 0.082 Uiso 1 1 calc R
C26 C 0.6578(5) 0.71282(16) 0.5280(3) 0.0524(11) Uani 1 1 d .
C27 C 0.5491(4) 0.74502(15) 0.4518(2) 0.0447(10) Uani 1 1 d .
C28 C 0.5524(4) 0.73562(17) 0.3689(3) 0.0555(11) Uani 1 1 d .
H28A H 0.6338 0.7491 0.3792 0.083 Uiso 1 1 calc R
H28B H 0.4813 0.7555 0.3208 0.083 Uiso 1 1 calc R
H28C H 0.5441 0.6965 0.3556 0.083 Uiso 1 1 calc R
C29 C 0.7552(5) 0.8157(2) 0.7456(3) 0.0764(15) Uani 1 1 d .
H29 H 0.7375 0.7996 0.6941 0.092 Uiso 1 1 calc R
C30 C 0.8493(6) 0.7921(3) 0.8222(5) 0.104(2) Uani 1 1 d .
H30 H 0.8927 0.7602 0.8222 0.124 Uiso 1 1 calc R
C31 C 0.8798(6) 0.8148(3) 0.8985(4) 0.096(2) Uani 1 1 d .
H31 H 0.9461 0.7998 0.9511 0.115 Uiso 1 1 calc R
C32 C 0.8112(5) 0.8602(2) 0.8964(3) 0.0784(15) Uani 1 1 d .
H32 H 0.8272 0.8761 0.9475 0.094 Uiso 1 1 calc R
C33 C 0.7177(4) 0.88200(19) 0.8168(3) 0.0586(12) Uani 1 1 d .
H33 H 0.6725 0.9136 0.8158 0.070 Uiso 1 1 calc R
C34 C 0.3537(5) 0.79967(18) 0.5965(3) 0.0613(12) Uani 1 1 d .
H34 H 0.3854 0.7846 0.5648 0.074 Uiso 1 1 calc R
C35 C 0.2675(5) 0.7685(2) 0.6054(3) 0.0813(16) Uani 1 1 d .
H35 H 0.2429 0.7330 0.5813 0.098 Uiso 1 1 calc R
C36 C 0.2181(5) 0.7908(2) 0.6505(3) 0.0738(14) Uani 1 1 d .
H36 H 0.1562 0.7714 0.6553 0.089 Uiso 1 1 calc R
C37 C 0.2613(5) 0.8417(2) 0.6882(3) 0.0659(13) Uani 1 1 d .
H37 H 0.2325 0.8571 0.7214 0.079 Uiso 1 1 calc R
C38 C 0.3485(4) 0.87003(17) 0.6763(3) 0.0511(11) Uani 1 1 d .
H38 H 0.3767 0.9050 0.7018 0.061 Uiso 1 1 calc R
C39 C 0.0965(5) 1.14524(19) 0.5662(3) 0.0631(12) Uani 1 1 d .
H39 H 0.1633 1.1715 0.5877 0.076 Uiso 1 1 calc R
C40 C 0.0054(5) 1.1491(2) 0.5891(3) 0.0773(15) Uani 1 1 d .
H40 H 0.0135 1.1769 0.6269 0.093 Uiso 1 1 calc R
C41 C -0.0957(5) 1.1123(2) 0.5562(3) 0.0683(13) Uani 1 1 d .
H41 H -0.1572 1.1145 0.5711 0.082 Uiso 1 1 calc R
C42 C -0.1042(4) 1.07209(19) 0.5009(3) 0.0564(11) Uani 1 1 d .
H42 H -0.1726 1.0465 0.4768 0.068 Uiso 1 1 calc R
C43 C -0.0113(4) 1.06976(17) 0.4812(3) 0.0501(10) Uani 1 1 d .
H43 H -0.0193 1.0423 0.4428 0.060 Uiso 1 1 calc R
C45 C 0.2016(4) 1.04703(16) 0.3505(2) 0.0438(9) Uani 1 1 d .
C46 C 0.1489(5) 1.0221(2) 0.2629(3) 0.0671(13) Uani 1 1 d .
H46A H 0.0880 1.0475 0.2189 0.101 Uiso 1 1 calc R
H46B H 0.1051 0.9877 0.2582 0.101 Uiso 1 1 calc R
H46C H 0.2195 1.0150 0.2554 0.101 Uiso 1 1 calc R

loop_
_atom_site_aniso_label
_atom_site_aniso_U_11
_atom_site_aniso_U_22
_atom_site_aniso_U_33
_atom_site_aniso_U_23
_atom_site_aniso_U_13
_atom_site_aniso_U_12
Co1 0.0429(3) 0.0316(3) 0.0419(3) -0.0005(2) 0.0284(3) -0.0002(2)
Co2 0.0374(3) 0.0382(3) 0.0442(3) 0.0015(2) 0.0240(3) -0.0017(2)
P1 0.0420(6) 0.0305(5) 0.0358(5) -0.0003(4) 0.0259(5) 0.0000(4)
P2 0.0541(7) 0.0314(5) 0.0542(7) -0.0017(4) 0.0393(6) -0.0049(5)
O1 0.0414(16) 0.0384(14) 0.0350(14) 0.0018(10) 0.0210(13) -0.0005(11)
O2 0.0497(17) 0.0327(13) 0.0396(14) 0.0019(10) 0.0292(13) 0.0027(11)
O3 0.0457(16) 0.0364(14) 0.0512(15) 0.0030(11) 0.0342(14) -0.0004(11)
O4 0.065(2) 0.0364(15) 0.0591(17) -0.0054(12) 0.0465(16) -0.0025(13)
O5 0.0576(19) 0.0390(15) 0.0639(19) 0.0062(13) 0.0343(16) -0.0024(13)
O6 0.0593(19) 0.0361(14) 0.0693(19) -0.0032(12) 0.0473(16) -0.0069(13)
O7 0.0376(17) 0.0458(15) 0.0452(16) -0.0025(12) 0.0242(14) -0.0065(12)
O8 0.0406(18) 0.082(2) 0.0519(17) -0.0092(15) 0.0297(15) -0.0101(15)
O9 0.0496(17) 0.0467(16) 0.0436(16) -0.0065(12) 0.0313(14) 0.0007(13)
N1 0.050(2) 0.0403(19) 0.053(2) 0.0105(15) 0.0302(19) 0.0075(16)
N2 0.051(2) 0.0403(19) 0.051(2) 0.0011(15) 0.0345(18) 0.0008(15)
N3 0.037(2) 0.0434(19) 0.047(2) 0.0037(15) 0.0227(17) -0.0016(15)
C1 0.053(3) 0.035(2) 0.036(2) -0.0031(16) 0.030(2) 0.0004(17)
C2 0.051(3) 0.055(3) 0.045(2) -0.0078(19) 0.032(2) -0.005(2)
C3 0.068(3) 0.075(3) 0.065(3) -0.018(3) 0.048(3) -0.020(3)
C4 0.106(5) 0.071(3) 0.078(4) -0.011(3) 0.072(4) -0.027(3)
C5 0.111(5) 0.056(3) 0.060(3) 0.011(2) 0.060(3) 0.004(3)
C6 0.067(3) 0.042(2) 0.041(2) 0.0008(18) 0.033(2) 0.006(2)
C7 0.058(3) 0.056(3) 0.030(2) 0.0007(18) 0.019(2) 0.019(2)
C8 0.094(5) 0.090(4) 0.054(3) 0.002(3) 0.036(3) 0.037(3)
C9 0.070(5) 0.142(6) 0.056(4) -0.020(4) 0.014(4) 0.045(4)
C10 0.038(3) 0.135(6) 0.068(4) -0.043(4) 0.010(3) 0.004(3)
C11 0.055(3) 0.087(4) 0.066(3) -0.033(3) 0.033(3) -0.008(3)
C12 0.044(3) 0.051(2) 0.042(2) -0.0157(19) 0.021(2) 0.0060(19)
C13 0.038(2) 0.036(2) 0.033(2) -0.0027(15) 0.0198(19) -0.0001(16)
C14 0.065(3) 0.042(2) 0.054(3) -0.0044(19) 0.042(2) 0.001(2)
C15 0.082(4) 0.032(2) 0.065(3) -0.0115(19) 0.055(3) -0.013(2)
C16 0.080(4) 0.052(3) 0.084(4) -0.015(2) 0.058(3) -0.022(3)
C17 0.085(4) 0.082(4) 0.119(5) -0.032(4) 0.074(4) -0.033(3)
C18 0.130(6) 0.070(4) 0.131(6) -0.032(4) 0.105(5) -0.045(4)
C19 0.153(6) 0.041(3) 0.096(4) -0.013(3) 0.098(5) -0.026(3)
C20 0.100(4) 0.043(3) 0.072(3) -0.011(2) 0.066(3) -0.013(3)
C21 0.130(5) 0.032(2) 0.061(3) 0.003(2) 0.070(3) 0.004(3)
C22 0.148(6) 0.063(4) 0.094(5) 0.018(3) 0.087(5) 0.016(4)
C23 0.144(7) 0.089(5) 0.079(4) 0.034(3) 0.061(5) 0.030(5)
C24 0.086(5) 0.099(5) 0.078(4) 0.011(3) 0.035(4) 0.022(4)
C25 0.086(4) 0.060(3) 0.063(3) 0.007(2) 0.043(3) 0.013(3)
C26 0.079(4) 0.039(2) 0.054(3) -0.0025(19) 0.046(3) 0.005(2)
C27 0.065(3) 0.032(2) 0.055(2) -0.0022(17) 0.045(2) -0.0043(19)
C28 0.078(3) 0.046(2) 0.061(3) -0.004(2) 0.049(3) -0.004(2)
C29 0.090(4) 0.065(3) 0.079(4) 0.014(3) 0.049(3) 0.030(3)
C30 0.103(5) 0.097(5) 0.117(6) 0.052(4) 0.063(5) 0.061(4)
C31 0.055(4) 0.115(5) 0.089(5) 0.051(4) 0.021(4) 0.016(3)
C32 0.074(4) 0.079(4) 0.063(3) 0.021(3) 0.025(3) -0.003(3)
C33 0.057(3) 0.053(3) 0.053(3) 0.012(2) 0.022(3) 0.003(2)
C34 0.074(3) 0.055(3) 0.081(3) -0.020(2) 0.060(3) -0.021(2)
C35 0.106(4) 0.064(3) 0.109(4) -0.032(3) 0.082(4) -0.040(3)
C36 0.076(4) 0.075(4) 0.096(4) -0.001(3) 0.063(3) -0.018(3)
C37 0.079(4) 0.065(3) 0.086(4) 0.003(3) 0.067(3) -0.004(3)
C38 0.060(3) 0.049(2) 0.057(3) 0.0038(19) 0.040(2) 0.001(2)
C39 0.056(3) 0.053(3) 0.084(3) -0.015(2) 0.041(3) -0.011(2)
C40 0.080(4) 0.074(4) 0.101(4) -0.034(3) 0.065(3) -0.012(3)
C41 0.059(3) 0.075(3) 0.090(4) -0.004(3) 0.053(3) -0.006(3)
C42 0.041(3) 0.060(3) 0.074(3) -0.001(2) 0.035(3) -0.009(2)
C43 0.045(3) 0.052(3) 0.050(3) -0.0038(19) 0.024(2) -0.006(2)
C45 0.045(3) 0.045(2) 0.045(2) 0.0011(18) 0.026(2) -0.0009(19)
C46 0.062(3) 0.089(4) 0.054(3) -0.022(2) 0.034(3) -0.013(3)

loop_
_atom_type_symbol
_atom_type_description
_atom_type_scat_dispersion_real
_atom_type_scat_dispersion_imag
_atom_type_scat_source
C C 0.0033 0.0016 'International Tables Vol C Tables 4.2.6.8 and 6.1.1.4'
H H 0.0000 0.0000 'International Tables Vol C Tables 4.2.6.8 and 6.1.1.4'
Co Co 0.3494 0.9721 'International Tables Vol C Tables 4.2.6.8 and 6.1.1.4'
N N 0.0061 0.0033 'International Tables Vol C Tables 4.2.6.8 and 6.1.1.4'
O O 0.0106 0.0060 'International Tables Vol C Tables 4.2.6.8 and 6.1.1.4'
P P 0.1023 0.0942 'International Tables Vol C Tables 4.2.6.8 and 6.1.1.4'

loop_
_geom_angle_atom_site_label_1
_geom_angle_atom_site_label_2
_geom_angle_atom_site_label_3
_geom_angle
_geom_angle_site_symmetry_1
_geom_angle_site_symmetry_3
O2 Co1 O4 179.29(9) . .
O2 Co1 O7 93.01(10) . 3_676
O4 Co1 O7 86.62(10) . 3_676
O2 Co1 N1 90.23(11) . .
O4 Co1 N1 90.39(12) . .
O7 Co1 N1 92.04(12) 3_676 .
O2 Co1 O9 87.23(10) . .
O4 Co1 O9 92.15(10) . .
O7 Co1 O9 87.61(10) 3_676 .
N1 Co1 O9 177.41(11) . .
O2 Co1 N2 91.26(11) . .
O4 Co1 N2 89.12(11) . .
O7 Co1 N2 175.61(11) 3_676 .
N1 Co1 N2 86.90(12) . .
O9 Co1 N2 93.64(12) . .
O6 Co2 O1 114.50(12) 3_676 .
O6 Co2 O8 128.18(12) 3_676 .
O1 Co2 O8 108.92(12) . .
O6 Co2 N3 98.96(12) 3_676 .
O1 Co2 N3 104.17(11) . .
O8 Co2 N3 96.47(12) . .
O2 P1 O3 113.13(14) . .
O2 P1 O1 111.48(14) . .
O3 P1 O1 111.48(14) . .
O2 P1 C13 106.28(14) . .
O3 P1 C13 107.22(15) . .
O1 P1 C13 106.80(15) . .
O4 P2 O6 114.89(16) . .
O4 P2 O5 112.02(16) . .
O6 P2 O5 111.40(15) . .
O4 P2 C27 109.93(15) . .
O6 P2 C27 105.32(16) . .
O5 P2 C27 102.30(17) . .
P1 O1 Co2 137.43(15) . .
P1 O2 Co1 135.86(14) . .
P2 O4 Co1 137.23(16) . .
P2 O5 H5A 123.3 . .
P2 O6 Co2 131.48(16) . 3_676
C45 O7 Co1 136.6(2) . 3_676
C45 O8 Co2 102.2(2) . .
Co1 O9 H9A 102(3) . .
Co1 O9 H9B 109(3) . .
H9A O9 H9B 126(3) . .
C29 N1 C33 115.9(4) . .
C29 N1 Co1 121.8(3) . .
C33 N1 Co1 122.2(3) . .
C38 N2 C34 116.2(3) . .
C38 N2 Co1 122.0(3) . .
C34 N2 Co1 121.7(3) . .
C43 N3 C39 116.8(3) . .
C43 N3 Co2 118.6(3) . .
C39 N3 Co2 124.2(3) . .
C2 C1 C6 120.3(4) . .
C2 C1 C13 129.2(3) . .
C6 C1 C13 110.5(4) . .
C1 C2 C3 119.5(4) . .
C1 C2 H2 120.3 . .
C3 C2 H2 120.3 . .
C4 C3 C2 120.7(5) . .
C4 C3 H3 119.7 . .
C2 C3 H3 119.7 . .
C3 C4 C5 120.5(4) . .
C3 C4 H4 119.7 . .
C5 C4 H4 119.7 . .
C4 C5 C6 119.4(4) . .
C4 C5 H5 120.3 . .
C6 C5 H5 120.3 . .
C5 C6 C1 119.6(4) . .
C5 C6 C7 131.6(4) . .
C1 C6 C7 108.7(3) . .
C12 C7 C8 120.5(5) . .
C12 C7 C6 108.9(3) . .
C8 C7 C6 130.5(5) . .
C9 C8 C7 118.2(6) . .
C9 C8 H8 120.9 . .
C7 C8 H8 120.9 . .
C8 C9 C10 122.1(6) . .
C8 C9 H9 119.0 . .
C10 C9 H9 119.0 . .
C9 C10 C11 120.8(6) . .
C9 C10 H10 119.6 . .
C11 C10 H10 119.6 . .
C12 C11 C10 117.9(5) . .
C12 C11 H11 121.0 . .
C10 C11 H11 121.0 . .
C11 C12 C7 120.5(4) . .
C11 C12 C13 129.0(4) . .
C7 C12 C13 110.4(4) . .
C1 C13 C12 101.5(3) . .
C1 C13 C14 113.3(3) . .
C12 C13 C14 111.7(3) . .
C1 C13 P1 110.3(2) . .
C12 C13 P1 109.6(2) . .
C14 C13 P1 110.1(2) . .
C13 C14 H14A 109.5 . .
C13 C14 H14B 109.5 . .
H14A C14 H14B 109.5 . .
C13 C14 H14C 109.5 . .
H14A C14 H14C 109.5 . .
H14B C14 H14C 109.5 . .
C16 C15 C20 119.8(4) . .
C16 C15 C27 128.7(4) . .
C20 C15 C27 111.5(4) . .
C15 C16 C17 118.9(5) . .
C15 C16 H16 120.5 . .
C17 C16 H16 120.5 . .
C18 C17 C16 120.1(6) . .
C18 C17 H17 120.0 . .
C16 C17 H17 120.0 . .
C19 C18 C17 122.1(5) . .
C19 C18 H18 119.0 . .
C17 C18 H18 119.0 . .
C18 C19 C20 117.9(5) . .
C18 C19 H19 121.0 . .
C20 C19 H19 121.0 . .
C15 C20 C19 121.1(5) . .
C15 C20 C21 107.6(4) . .
C19 C20 C21 131.3(5) . .
C26 C21 C22 117.9(6) . .
C26 C21 C20 110.0(4) . .
C22 C21 C20 132.1(5) . .
C23 C22 C21 120.3(6) . .
C23 C22 H22 119.9 . .
C21 C22 H22 119.9 . .
C22 C23 C24 121.7(6) . .
C22 C23 H23 119.1 . .
C24 C23 H23 119.1 . .
C23 C24 C25 119.4(6) . .
C23 C24 H24 120.3 . .
C25 C24 H24 120.3 . .
C26 C25 C24 119.1(5) . .
C26 C25 H25 120.4 . .
C24 C25 H25 120.4 . .
C25 C26 C21 121.5(5) . .
C25 C26 C27 129.2(4) . .
C21 C26 C27 109.2(4) . .
C26 C27 C15 101.7(3) . .
C26 C27 C28 110.7(3) . .
C15 C27 C28 110.8(3) . .
C26 C27 P2 112.4(3) . .
C15 C27 P2 111.7(3) . .
C28 C27 P2 109.4(3) . .
C27 C28 H28A 109.5 . .
C27 C28 H28B 109.5 . .
H28A C28 H28B 109.5 . .
C27 C28 H28C 109.5 . .
H28A C28 H28C 109.5 . .
H28B C28 H28C 109.5 . .
N1 C29 C30 123.0(5) . .
N1 C29 H29 118.5 . .
C30 C29 H29 118.5 . .
C31 C30 C29 120.3(6) . .
C31 C30 H30 119.9 . .
C29 C30 H30 119.9 . .
C30 C31 C32 118.4(5) . .
C30 C31 H31 120.8 . .
C32 C31 H31 120.8 . .
C31 C32 C33 118.4(5) . .
C31 C32 H32 120.8 . .
C33 C32 H32 120.8 . .
N1 C33 C32 123.9(5) . .
N1 C33 H33 118.0 . .
C32 C33 H33 118.0 . .
N2 C34 C35 123.8(4) . .
N2 C34 H34 118.1 . .
C35 C34 H34 118.1 . .
C34 C35 C36 118.7(5) . .
C34 C35 H35 120.7 . .
C36 C35 H35 120.7 . .
C37 C36 C35 118.7(4) . .
C37 C36 H36 120.7 . .
C35 C36 H36 120.7 . .
C36 C37 C38 118.8(4) . .
C36 C37 H37 120.6 . .
C38 C37 H37 120.6 . .
N2 C38 C37 123.8(4) . .
N2 C38 H38 118.1 . .
C37 C38 H38 118.1 . .
N3 C39 C40 121.6(4) . .
N3 C39 H39 119.2 . .
C40 C39 H39 119.2 . .
C41 C40 C39 120.3(4) . .
C41 C40 H40 119.9 . .
C39 C40 H40 119.9 . .
C40 C41 C42 118.1(4) . .
C40 C41 H41 121.0 . .
C42 C41 H41 121.0 . .
C41 C42 C43 119.4(4) . .
C41 C42 H42 120.3 . .
C43 C42 H42 120.3 . .
N3 C43 C42 123.8(4) . .
N3 C43 H43 118.1 . .
C42 C43 H43 118.1 . .
O7 C45 O8 118.5(3) . .
O7 C45 C46 123.5(4) . .
O8 C45 C46 118.1(4) . .
C45 C46 H46A 109.5 . .
C45 C46 H46B 109.5 . .
H46A C46 H46B 109.5 . .
C45 C46 H46C 109.5 . .
H46A C46 H46C 109.5 . .
H46B C46 H46C 109.5 . .

loop_
_geom_bond_atom_site_label_1
_geom_bond_atom_site_label_2
_geom_bond_distance
_geom_bond_site_symmetry_2
Co1 O2 2.041(2) .
Co1 O4 2.065(2) .
Co1 O7 2.169(3) 3_676
Co1 N1 2.175(3) .
Co1 O9 2.193(3) .
Co1 N2 2.196(3) .
Co2 O6 1.928(3) 3_676
Co2 O1 1.958(2) .
Co2 O8 1.989(3) .
Co2 N3 2.086(3) .
P1 O2 1.508(2) .
P1 O3 1.528(3) .
P1 O1 1.537(3) .
P1 C13 1.856(3) .
P2 O4 1.499(2) .
P2 O6 1.520(3) .
P2 O5 1.548(3) .
P2 C27 1.823(4) .
O5 H5A 0.8338 .
O6 Co2 1.928(3) 3_676
O7 C45 1.250(4) .
O7 Co1 2.169(3) 3_676
O8 C45 1.284(4) .
O9 H9A 0.858(17) .
O9 H9B 0.844(17) .
N1 C29 1.329(5) .
N1 C33 1.338(5) .
N2 C38 1.329(5) .
N2 C34 1.331(5) .
N3 C43 1.335(5) .
N3 C39 1.343(5) .
C1 C2 1.369(5) .
C1 C6 1.410(5) .
C1 C13 1.515(5) .
C2 C3 1.389(5) .
C2 H2 0.9300 .
C3 C4 1.378(7) .
C3 H3 0.9300 .
C4 C5 1.380(7) .
C4 H4 0.9300 .
C5 C6 1.390(6) .
C5 H5 0.9300 .
C6 C7 1.454(6) .
C7 C12 1.398(6) .
C7 C8 1.398(6) .
C8 C9 1.366(9) .
C8 H8 0.9300 .
C9 C10 1.365(9) .
C9 H9 0.9300 .
C10 C11 1.407(7) .
C10 H10 0.9300 .
C11 C12 1.383(6) .
C11 H11 0.9300 .
C12 C13 1.532(5) .
C13 C14 1.541(5) .
C14 H14A 0.9600 .
C14 H14B 0.9600 .
C14 H14C 0.9600 .
C15 C16 1.380(6) .
C15 C20 1.388(6) .
C15 C27 1.524(6) .
C16 C17 1.399(6) .
C16 H16 0.9300 .
C17 C18 1.366(8) .
C17 H17 0.9300 .
C18 C19 1.367(8) .
C18 H18 0.9300 .
C19 C20 1.393(7) .
C19 H19 0.9300 .
C20 C21 1.453(7) .
C21 C26 1.413(6) .
C21 C22 1.421(7) .
C22 C23 1.347(8) .
C22 H22 0.9300 .
C23 C24 1.390(8) .
C23 H23 0.9300 .
C24 C25 1.414(7) .
C24 H24 0.9300 .
C25 C26 1.368(6) .
C25 H25 0.9300 .
C26 C27 1.513(6) .
C27 C28 1.562(5) .
C28 H28A 0.9600 .
C28 H28B 0.9600 .
C28 H28C 0.9600 .
C29 C30 1.363(7) .
C29 H29 0.9300 .
C30 C31 1.353(8) .
C30 H30 0.9300 .
C31 C32 1.359(8) .
C31 H31 0.9300 .
C32 C33 1.375(6) .
C32 H32 0.9300 .
C33 H33 0.9300 .
C34 C35 1.371(6) .
C34 H34 0.9300 .
C35 C36 1.372(6) .
C35 H35 0.9300 .
C36 C37 1.359(6) .
C36 H36 0.9300 .
C37 C38 1.376(6) .
C37 H37 0.9300 .
C38 H38 0.9300 .
C39 C40 1.389(6) .
C39 H39 0.9300 .
C40 C41 1.360(6) .
C40 H40 0.9300 .
C41 C42 1.364(6) .
C41 H41 0.9300 .
C42 C43 1.367(6) .
C42 H42 0.9300 .
C43 H43 0.9300 .
C45 C46 1.493(5) .
C46 H46A 0.9600 .
C46 H46B 0.9600 .
C46 H46C 0.9600 .

loop_
_geom_hbond_atom_site_label_D
_geom_hbond_atom_site_label_H
_geom_hbond_atom_site_label_A
_geom_hbond_distance_DH
_geom_hbond_distance_HA
_geom_hbond_distance_DA
_geom_hbond_angle_DHA
_geom_hbond_site_symmetry_A
O5 H5A O3 0.83 1.64 2.469(4) 173.8 3_676
O9 H9A O1 0.858(17) 2.085(18) 2.928(3) 167(3) .
O9 H9B O3 0.844(17) 2.00(2) 2.819(3) 163(4) 3_676

loop_
_geom_torsion_atom_site_label_1
_geom_torsion_atom_site_label_2
_geom_torsion_atom_site_label_3
_geom_torsion_atom_site_label_4
_geom_torsion
_geom_torsion_site_symmetry_1
_geom_torsion_site_symmetry_4
O2 P1 O1 Co2 -159.55(18) . .
O3 P1 O1 Co2 -32.1(2) . .
C13 P1 O1 Co2 84.8(2) . .
O6 Co2 O1 P1 -10.4(2) 3_676 .
O8 Co2 O1 P1 140.5(2) . .
N3 Co2 O1 P1 -117.4(2) . .
O3 P1 O2 Co1 -67.0(3) . .
O1 P1 O2 Co1 59.6(2) . .
C13 P1 O2 Co1 175.7(2) . .
O4 Co1 O2 P1 2(9) . .
O7 Co1 O2 P1 60.9(2) 3_676 .
N1 Co1 O2 P1 152.9(2) . .
O9 Co1 O2 P1 -26.6(2) . .
N2 Co1 O2 P1 -120.2(2) . .
O6 P2 O4 Co1 67.8(3) . .
O5 P2 O4 Co1 -60.7(3) . .
C27 P2 O4 Co1 -173.7(2) . .
O2 Co1 O4 P2 15(9) . .
O7 Co1 O4 P2 -43.4(3) 3_676 .
N1 Co1 O4 P2 -135.5(3) . .
O9 Co1 O4 P2 44.0(3) . .
N2 Co1 O4 P2 137.6(3) . .
O4 P2 O6 Co2 -58.0(3) . 3_676
O5 P2 O6 Co2 70.7(2) . 3_676
C27 P2 O6 Co2 -179.1(2) . 3_676
O6 Co2 O8 C45 62.4(3) 3_676 .
O1 Co2 O8 C45 -83.5(3) . .
N3 Co2 O8 C45 169.1(2) . .
O2 Co1 N1 C29 -171.0(4) . .
O4 Co1 N1 C29 8.7(4) . .
O7 Co1 N1 C29 -77.9(4) 3_676 .
O9 Co1 N1 C29 -160(2) . .
N2 Co1 N1 C29 97.8(4) . .
O2 Co1 N1 C33 8.9(3) . .
O4 Co1 N1 C33 -171.4(3) . .
O7 Co1 N1 C33 102.0(3) 3_676 .
O9 Co1 N1 C33 20(3) . .
N2 Co1 N1 C33 -82.3(3) . .
O2 Co1 N2 C38 -6.0(3) . .
O4 Co1 N2 C38 174.6(3) . .
O7 Co1 N2 C38 160.2(13) 3_676 .
N1 Co1 N2 C38 84.1(3) . .
O9 Co1 N2 C38 -93.3(3) . .
O2 Co1 N2 C34 176.9(3) . .
O4 Co1 N2 C34 -2.5(3) . .
O7 Co1 N2 C34 -16.8(16) 3_676 .
N1 Co1 N2 C34 -92.9(4) . .
O9 Co1 N2 C34 89.6(3) . .
O6 Co2 N3 C43 161.7(3) 3_676 .
O1 Co2 N3 C43 -80.1(3) . .
O8 Co2 N3 C43 31.3(3) . .
O6 Co2 N3 C39 -25.7(3) 3_676 .
O1 Co2 N3 C39 92.5(3) . .
O8 Co2 N3 C39 -156.1(3) . .
C6 C1 C2 C3 0.7(5) . .
C13 C1 C2 C3 -177.5(4) . .
C1 C2 C3 C4 -0.8(6) . .
C2 C3 C4 C5 0.6(7) . .
C3 C4 C5 C6 -0.3(7) . .
C4 C5 C6 C1 0.2(6) . .
C4 C5 C6 C7 175.5(4) . .
C2 C1 C6 C5 -0.4(5) . .
C13 C1 C6 C5 178.1(3) . .
C2 C1 C6 C7 -176.7(3) . .
C13 C1 C6 C7 1.8(4) . .
C5 C6 C7 C12 -176.5(4) . .
C1 C6 C7 C12 -0.8(4) . .
C5 C6 C7 C8 1.2(8) . .
C1 C6 C7 C8 177.0(4) . .
C12 C7 C8 C9 1.7(7) . .
C6 C7 C8 C9 -175.8(5) . .
C7 C8 C9 C10 -1.1(8) . .
C8 C9 C10 C11 -0.1(9) . .
C9 C10 C11 C12 0.6(7) . .
C10 C11 C12 C7 0.0(6) . .
C10 C11 C12 C13 176.8(4) . .
C8 C7 C12 C11 -1.2(6) . .
C6 C7 C12 C11 176.8(4) . .
C8 C7 C12 C13 -178.6(4) . .
C6 C7 C12 C13 -0.6(4) . .
C2 C1 C13 C12 176.3(3) . .
C6 C1 C13 C12 -2.0(4) . .
C2 C1 C13 C14 56.4(5) . .
C6 C1 C13 C14 -121.9(3) . .
C2 C1 C13 P1 -67.6(4) . .
C6 C1 C13 P1 114.1(3) . .
C11 C12 C13 C1 -175.6(4) . .
C7 C12 C13 C1 1.5(4) . .
C11 C12 C13 C14 -54.5(5) . .
C7 C12 C13 C14 122.6(3) . .
C11 C12 C13 P1 67.8(5) . .
C7 C12 C13 P1 -115.1(3) . .
O2 P1 C13 C1 -57.6(3) . .
O3 P1 C13 C1 -178.8(2) . .
O1 P1 C13 C1 61.5(3) . .
O2 P1 C13 C12 53.3(3) . .
O3 P1 C13 C12 -68.0(3) . .
O1 P1 C13 C12 172.4(2) . .
O2 P1 C13 C14 176.6(3) . .
O3 P1 C13 C14 55.3(3) . .
O1 P1 C13 C14 -64.3(3) . .
C20 C15 C16 C17 0.6(6) . .
C27 C15 C16 C17 179.2(4) . .
C15 C16 C17 C18 -0.5(7) . .
C16 C17 C18 C19 -0.1(8) . .
C17 C18 C19 C20 0.5(8) . .
C16 C15 C20 C19 -0.2(6) . .
C27 C15 C20 C19 -179.0(4) . .
C16 C15 C20 C21 178.2(4) . .
C27 C15 C20 C21 -0.6(4) . .
C18 C19 C20 C15 -0.4(7) . .
C18 C19 C20 C21 -178.3(5) . .
C15 C20 C21 C26 2.6(5) . .
C19 C20 C21 C26 -179.3(4) . .
C15 C20 C21 C22 -176.1(5) . .
C19 C20 C21 C22 2.1(8) . .
C26 C21 C22 C23 0.7(8) . .
C20 C21 C22 C23 179.3(5) . .
C21 C22 C23 C24 1.2(10) . .
C22 C23 C24 C25 -2.6(10) . .
C23 C24 C25 C26 2.0(8) . .
C24 C25 C26 C21 -0.1(7) . .
C24 C25 C26 C27 -176.0(4) . .
C22 C21 C26 C25 -1.2(6) . .
C20 C21 C26 C25 179.9(4) . .
C22 C21 C26 C27 175.4(4) . .
C20 C21 C26 C27 -3.5(4) . .
C25 C26 C27 C15 179.1(4) . .
C21 C26 C27 C15 2.9(4) . .
C25 C26 C27 C28 61.4(5) . .
C21 C26 C27 C28 -114.9(4) . .
C25 C26 C27 P2 -61.3(5) . .
C21 C26 C27 P2 122.4(3) . .
C16 C15 C27 C26 180.0(4) . .
C20 C15 C27 C26 -1.3(4) . .
C16 C15 C27 C28 -62.4(5) . .
C20 C15 C27 C28 116.3(4) . .
C16 C15 C27 P2 59.9(5) . .
C20 C15 C27 P2 -121.4(3) . .
O4 P2 C27 C26 -57.9(3) . .
O6 P2 C27 C26 66.4(3) . .
O5 P2 C27 C26 -177.1(3) . .
O4 P2 C27 C15 55.6(3) . .
O6 P2 C27 C15 179.9(3) . .
O5 P2 C27 C15 -63.5(3) . .
O4 P2 C27 C28 178.7(3) . .
O6 P2 C27 C28 -57.0(3) . .
O5 P2 C27 C28 59.6(3) . .
C33 N1 C29 C30 0.3(8) . .
Co1 N1 C29 C30 -179.8(5) . .
N1 C29 C30 C31 -1.3(10) . .
C29 C30 C31 C32 2.4(10) . .
C30 C31 C32 C33 -2.5(9) . .
C29 N1 C33 C32 -0.4(7) . .
Co1 N1 C33 C32 179.7(4) . .
C31 C32 C33 N1 1.5(8) . .
C38 N2 C34 C35 0.9(7) . .
Co1 N2 C34 C35 178.1(4) . .
N2 C34 C35 C36 1.2(9) . .
C34 C35 C36 C37 -3.1(9) . .
C35 C36 C37 C38 2.9(8) . .
C34 N2 C38 C37 -1.1(6) . .
Co1 N2 C38 C37 -178.3(3) . .
C36 C37 C38 N2 -0.8(7) . .
C43 N3 C39 C40 3.4(7) . .
Co2 N3 C39 C40 -169.3(4) . .
N3 C39 C40 C41 -2.1(8) . .
C39 C40 C41 C42 0.0(8) . .
C40 C41 C42 C43 0.7(7) . .
C39 N3 C43 C42 -2.7(6) . .
Co2 N3 C43 C42 170.4(3) . .
C41 C42 C43 N3 0.7(7) . .
Co1 O7 C45 O8 -145.7(3) 3_676 .
Co1 O7 C45 C46 35.4(6) 3_676 .
Co2 O8 C45 O7 2.3(4) . .
Co2 O8 C45 C46 -178.8(3) . .
